data_7705306
loop_
_publ_author_name
'Wree, Jan-Lucas'
'Ciftyurek, Engin'
'Zanders, David'
'Boysen, Nils'
'Kostka, Aleksander'
'Rogalla, Detlef'
'Kasischke, Maren'
'Ostendorf, Andreas'
'Schierbaum, Klaus'
'Devi, Anjana'

_publ_section_title
;
 A new metalorganic chemical vapor deposition process for MoS<sub>2</sub>
 with a 1,4-diazabutadienyl stabilized molybdenum precursor and elemental
 sulfur.
;
_journal_issue 38
_journal_name_full 'Dalton transactions (Cambridge, England : 2003)'
_journal_page_first 13462
_journal_page_last 13474
_journal_paper_doi 10.1039/d0dt02471f
_journal_volume 49
_journal_year 2020
_chemical_formula_moiety 'C18 H38 Mo N4'
_chemical_formula_sum 'C18 H38 Mo N4'
_chemical_formula_weight 406.46
_chemical_name_common '[Mo(NtBu)2(tBu2DAD)]'
_chemical_name_systematic 1,4-ditertbutyl-1,4-diazabutadienyl-bis(tertbutylimido)molybdenum(VI)
_space_group_crystal_system monoclinic
_space_group_IT_number 14
_space_group_name_Hall '-P 2ybc'
_space_group_name_H-M_alt 'P 1 21/c 1'
_atom_sites_solution_hydrogens mixed
_audit_creation_date 2020-04-17
_audit_creation_method
;
Olex2 1.3
(compiled 2020.02.04 svn.rd84adfe8 for OlexSys, GUI svn.r6032)
;
_audit_update_record
;
2020-04-17 deposited with the CCDC.	2020-08-28 downloaded from the CCDC.
;
_cell_angle_alpha 90
_cell_angle_beta 93.033(2)
_cell_angle_gamma 90
_cell_formula_units_Z 4
_cell_length_a 10.3048(2)
_cell_length_b 10.5005(3)
_cell_length_c 20.7712(5)
_cell_measurement_reflns_used 15488
_cell_measurement_temperature 100.00(10)
_cell_measurement_theta_max 76.7550
_cell_measurement_theta_min 4.2140
_cell_volume 2244.41(9)
_computing_cell_refinement 'CrysAlisPro 1.171.40.20a (Rigaku OD, 2018)'
_computing_data_collection 'CrysAlisPro 1.171.40.20a (Rigaku OD, 2018)'
_computing_data_reduction 'CrysAlisPro 1.171.40.20a (Rigaku OD, 2018)'
_computing_molecular_graphics 'Olex2 1.3 (Dolomanov et al., 2009)'
_computing_publication_material 'Olex2 1.3 (Dolomanov et al., 2009)'
_computing_structure_refinement 'SHELXL 2018/3 (Sheldrick, 2015)'
_computing_structure_solution 'ShelXT (Sheldrick, 2015)'
_diffrn_ambient_environment N~2~
_diffrn_ambient_temperature 100.00(10)
_diffrn_detector 'CCD plate'
_diffrn_detector_type HyPix
_diffrn_measured_fraction_theta_full 1.000
_diffrn_measured_fraction_theta_max 0.977
_diffrn_measurement_details
;
List of Runs (angles in degrees, time in seconds):

  # Type    Start    End  Width  t~exp~   \w     \q     \k     \f   Frames
#--------------------------------------------------------------------------
  1  \w    -69.00  25.00   0.50    0.25    --  -47.64  75.00  36.00  188
  2  \w   -119.00 -26.00   0.50    0.25    --  -47.64 -75.00 -91.00  186
  3  \w     26.00 119.00   0.50    0.25    --   47.64  75.00  36.00  186
  4  \w    -24.00  70.00   0.50    0.25    --   47.64 -75.00 -91.00  188
  5  \w   -159.00 -64.00   0.50    1.00    --  -86.25 -75.00 -91.00  190
  6  \w    -95.00 -13.00   0.50    1.00    --  -86.25  75.00  36.00  164
  7  \w     35.00 101.00   0.50    1.00    --  107.75 -75.00 -91.00  132
  8  \w     86.00 156.00   0.50    1.00    --  107.75  75.00  36.00  140
  9  \w    -23.00  27.00   0.50    0.25    --  -47.64  19.00 -30.00  100
 10  \w   -118.00 -74.00   0.50    0.25    --  -47.64-125.00 -30.00   88
 11  \w   -116.00 -76.00   0.50    0.25    --  -47.64-125.00  60.00   80
 12  \w    -48.00 -23.00   0.50    1.00    --  -86.25  45.00   0.00   50
 13  \w    -48.00 -23.00   0.50    1.00    --  -86.25  45.00 120.00   50
 14  \w    -48.00 -15.00   0.50    1.00    --  -86.25  45.00-120.00   66
 15  \w     35.00  67.00   0.50    1.00    --  107.75 -61.00  30.00   64
 16  \w     96.00 176.00   0.50    1.00    --  107.75  45.00   0.00  160
 17  \w    117.00 144.00   0.50    1.00    --  107.75  45.00 -30.00   54
 18  \w     38.00  72.00   0.50    1.00    --  107.75 -61.00 150.00   68
 19  \w     37.00  73.00   0.50    1.00    --  107.75 -61.00   0.00   72
 20  \w     36.00  69.00   0.50    1.00    --  107.75 -61.00-180.00   66
 21  \w     37.00 106.00   0.50    1.00    --  107.75-125.00   0.00  138
 22  \w    116.00 165.00   0.50    1.00    --  107.75  45.00-120.00   98
 23  \w     36.00  62.00   0.50    1.00    --  107.75 -61.00  60.00   52
 24  \w     82.00 108.00   0.50    1.00    --  107.75-125.00-150.00   52
 25  \w     67.00 108.00   0.50    1.00    --  107.75 -77.00  30.00   82
 26  \w     38.00  69.00   0.50    1.00    --  107.75-125.00-150.00   62
 27  \w     41.00  73.00   0.50    1.00    --  107.75 -61.00  90.00   64
 28  \w     36.00  62.00   0.50    1.00    --  107.75 -61.00 120.00   52
 29  \w    150.00 178.00   0.50    1.00    --  107.75  45.00 -30.00   56
 30  \w     47.00  72.00   0.50    1.00    --  107.75 -61.00-150.00   50
 31  \w     39.00 105.00   0.50    1.00    --  107.75 -77.00  90.00  132
;
_diffrn_measurement_device 'four-circle diffractometer'
_diffrn_measurement_device_type 'XtaLAB Synergy, Dualflex, HyPix'
_diffrn_measurement_method '\w scans'
_diffrn_orient_matrix_type 'CrysAlisPro convention (1999,Acta A55,543-557)'
_diffrn_orient_matrix_UB_11 0.0746313000
_diffrn_orient_matrix_UB_12 0.0739509000
_diffrn_orient_matrix_UB_13 0.0542845000
_diffrn_orient_matrix_UB_21 0.1296254000
_diffrn_orient_matrix_UB_22 -0.0365571000
_diffrn_orient_matrix_UB_23 -0.0287652000
_diffrn_orient_matrix_UB_31 -0.0063936000
_diffrn_orient_matrix_UB_32 0.1213304000
_diffrn_orient_matrix_UB_33 -0.0417338000
_diffrn_radiation_monochromator mirror
_diffrn_radiation_probe x-ray
_diffrn_radiation_type 'Cu K\a'
_diffrn_radiation_wavelength 1.54184
_diffrn_reflns_av_R_equivalents 0.0238
_diffrn_reflns_av_unetI/netI 0.0154
_diffrn_reflns_Laue_measured_fraction_full 1.000
_diffrn_reflns_Laue_measured_fraction_max 0.977
_diffrn_reflns_limit_h_max 13
_diffrn_reflns_limit_h_min -13
_diffrn_reflns_limit_k_max 13
_diffrn_reflns_limit_k_min -12
_diffrn_reflns_limit_l_max 21
_diffrn_reflns_limit_l_min -26
_diffrn_reflns_number 23512
_diffrn_reflns_point_group_measured_fraction_full 1.000
_diffrn_reflns_point_group_measured_fraction_max 0.977
_diffrn_reflns_theta_full 67.684
_diffrn_reflns_theta_max 77.761
_diffrn_reflns_theta_min 4.263
_diffrn_source 'micro-focus sealed X-ray tube'
_diffrn_source_type 'PhotonJet (Cu) X-ray Source'
_exptl_absorpt_coefficient_mu 4.800
_exptl_absorpt_correction_T_max 1.000
_exptl_absorpt_correction_T_min 0.374
_exptl_absorpt_correction_type gaussian
_exptl_absorpt_process_details
;
CrysAlisPro 1.171.40.20a (Rigaku Oxford Diffraction, 2018)
Numerical absorption correction based on gaussian integration over
			a multifaceted crystal model
Empirical absorption correction using spherical harmonics,
 implemented in SCALE3 ABSPACK scaling algorithm.
;
_exptl_crystal_colour yellow
_exptl_crystal_colour_primary yellow
_exptl_crystal_density_diffrn 1.203
_exptl_crystal_description prism
_exptl_crystal_F_000 864
_exptl_crystal_size_max 0.275
_exptl_crystal_size_mid 0.15
_exptl_crystal_size_min 0.061
_refine_diff_density_max 0.428
_refine_diff_density_min -0.708
_refine_diff_density_rms 0.065
_refine_ls_extinction_method none
_refine_ls_goodness_of_fit_ref 1.079
_refine_ls_hydrogen_treatment mixed
_refine_ls_matrix_type full
_refine_ls_number_parameters 259
_refine_ls_number_reflns 4676
_refine_ls_number_restraints 3
_refine_ls_restrained_S_all 1.081
_refine_ls_R_factor_all 0.0320
_refine_ls_R_factor_gt 0.0307
_refine_ls_shift/su_max 0.002
_refine_ls_shift/su_mean 0.000
_refine_ls_structure_factor_coef Fsqd
_refine_ls_weighting_details 'w=1/[\s^2^(Fo^2^)+(0.0443P)^2^+1.9937P] where P=(Fo^2^+2Fc^2^)/3'
_refine_ls_weighting_scheme calc
_refine_ls_wR_factor_gt 0.0829
_refine_ls_wR_factor_ref 0.0838
_reflns_Friedel_coverage 0.000
_reflns_number_gt 4423
_reflns_number_total 4676
_reflns_threshold_expression 'I > 2\s(I)'
_cod_data_source_file d0dt02471f2.cif
_cod_data_source_block jlw_modad_010
_cod_depositor_comments 'Adding full bibliography for 7705306.cif.'
_cod_database_code 7705306
_shelx_shelxl_version_number 2018/3
_chemical_oxdiff_formula 'C18 H38 Mo1 N4 '
_shelx_space_group_comment
;
The symmetry employed for this shelxl refinement is uniquely defined
by the following loop, which should always be used as a source of
symmetry information in preference to the above space-group names.
They are only intended as comments.
;
_shelx_estimated_absorpt_t_max 0.758
_shelx_estimated_absorpt_t_min 0.352
_diffrn_oxdiff_ac4_digest_frames
;
01b4f2c5f11023e05ce2992840d79204c50313006bb
;
_reflns_odcompleteness_completeness 99.96
_reflns_odcompleteness_iscentric 1
_reflns_odcompleteness_theta 71.98
_olex2_refinement_description
;
1. Fixed Uiso
 At 1.5 times of:
  All C(H,H,H) groups
2. Restrained distances
 C3-C19 \\sim C3-C19A
 with sigma of 0.02
 C3-C17 \\sim C3-C17A
 with sigma of 0.02
 C3-C18 \\sim C3-C18A
 with sigma of 0.02
3. Others
 Sof(C17A)=Sof(H17D)=Sof(H17E)=Sof(H17F)=Sof(C19A)=Sof(H19D)=Sof(H19E)=
 Sof(H19F)=Sof(C18A)=Sof(H18D)=Sof(H18E)=Sof(H18F)=1-FVAR(1)
 Sof(C19)=Sof(H19A)=Sof(H19B)=Sof(H19C)=Sof(C17)=Sof(H17A)=Sof(H17B)=Sof(H17C)=
 Sof(C18)=Sof(H18A)=Sof(H18B)=Sof(H18C)=FVAR(1)
4.a Idealised Me refined as rotating group:
 C7(H7A,H7B,H7C), C9(H9A,H9B,H9C), C8(H8A,H8B,H8C), C6(H6A,H6B,H6C), C5(H5A,
 H5B,H5C), C11(H11A,H11B,H11C), C12(H12A,H12B,H12C), C13(H13A,H13B,H13C),
 C16(H16A,H16B,H16C), C19(H19A,H19B,H19C), C17(H17A,H17B,H17C), C18(H18A,H18B,
 H18C), C17A(H17D,H17E,H17F), C19A(H19D,H19E,H19F), C18A(H18D,H18E,H18F)
;
_olex2_submission_special_instructions 'No special instructions were received'
_oxdiff_exptl_absorpt_empirical_details
;
Empirical correction (ABSPACK) includes:
- Absorption correction using spherical harmonics
- Frame scaling
;
_oxdiff_exptl_absorpt_empirical_full_max 1.313
_oxdiff_exptl_absorpt_empirical_full_min 0.814
_publcif_funding_html
;
;

loop_
_space_group_symop_operation_xyz
'x, y, z'
'-x, y+1/2, -z+1/2'
'-x, -y, -z'
'x, -y-1/2, z-1/2'

loop_
_atom_site_label
_atom_site_type_symbol
_atom_site_fract_x
_atom_site_fract_y
_atom_site_fract_z
_atom_site_U_iso_or_equiv
_atom_site_adp_type
_atom_site_occupancy
_atom_site_site_symmetry_order
_atom_site_calc_flag
_atom_site_refinement_flags_posn
_atom_site_refinement_flags_adp
_atom_site_refinement_flags_occupancy
_atom_site_disorder_assembly
_atom_site_disorder_group
Mo1 Mo 0.27343(2) 0.32603(2) 0.58505(2) 0.02870(8) Uani 1 1 d . . . . .
C1 C 0.3381(2) 0.4027(2) 0.47780(12) 0.0389(5) Uani 1 1 d . . . . .
N1 N 0.28732(19) 0.2851(2) 0.49087(9) 0.0340(4) Uani 1 1 d . . . . .
N2 N 0.20321(19) 0.49633(18) 0.55443(9) 0.0342(4) Uani 1 1 d . . . . .
C2 C 0.2951(2) 0.5097(2) 0.51003(12) 0.0391(5) Uani 1 1 d . . . . .
N3 N 0.1586(2) 0.2343(2) 0.62280(9) 0.0379(4) Uani 1 1 d . . . . .
C3 C 0.0884(3) 0.1540(3) 0.66581(13) 0.0438(6) Uani 1 1 d D . . . .
N4 N 0.4254(2) 0.33299(19) 0.62763(10) 0.0385(5) Uani 1 1 d . . . . .
C4 C 0.5294(2) 0.3098(2) 0.67650(12) 0.0358(5) Uani 1 1 d . . . . .
C7 C 0.6392(4) 0.4027(5) 0.6680(2) 0.0858(14) Uani 1 1 d . . . . .
H7A H 0.677720 0.386270 0.627700 0.129 Uiso 1 1 calc R U . . .
H7B H 0.703652 0.392592 0.702684 0.129 Uiso 1 1 calc R U . . .
H7C H 0.606028 0.488080 0.668076 0.129 Uiso 1 1 calc R U . . .
C9 C 0.1058(4) 0.7075(3) 0.53234(16) 0.0642(9) Uani 1 1 d . . . . .
H9A H 0.184034 0.740982 0.515747 0.096 Uiso 1 1 calc R U . . .
H9B H 0.058046 0.775184 0.551189 0.096 Uiso 1 1 calc R U . . .
H9C H 0.053578 0.669376 0.497871 0.096 Uiso 1 1 calc R U . . .
H2 H 0.339(3) 0.598(3) 0.5064(15) 0.050(8) Uiso 1 1 d . . . . .
C8 C 0.0158(3) 0.5576(3) 0.61126(18) 0.0606(8) Uani 1 1 d . . . . .
H8A H -0.041997 0.527205 0.576884 0.091 Uiso 1 1 calc R U . . .
H8B H -0.025416 0.625182 0.633671 0.091 Uiso 1 1 calc R U . . .
H8C H 0.036506 0.489197 0.640706 0.091 Uiso 1 1 calc R U . . .
H1 H 0.418(3) 0.414(3) 0.4478(14) 0.045(8) Uiso 1 1 d . . . . .
C6 C 0.5775(4) 0.1749(3) 0.6687(2) 0.0861(15) Uani 1 1 d . . . . .
H6A H 0.506902 0.116534 0.673164 0.129 Uiso 1 1 calc R U . . .
H6B H 0.644951 0.157406 0.701117 0.129 Uiso 1 1 calc R U . . .
H6C H 0.611243 0.165264 0.626737 0.129 Uiso 1 1 calc R U . . .
C5 C 0.4790(4) 0.3285(5) 0.74249(17) 0.0870(15) Uani 1 1 d . . . . .
H5A H 0.448023 0.414165 0.746493 0.130 Uiso 1 1 calc R U . . .
H5B H 0.547759 0.313174 0.774573 0.130 Uiso 1 1 calc R U . . .
H5C H 0.409132 0.269943 0.748529 0.130 Uiso 1 1 calc R U . . .
C11 C 0.2619(3) 0.1910(3) 0.38309(13) 0.0491(7) Uani 1 1 d . . . . .
H11A H 0.169048 0.197588 0.383576 0.074 Uiso 1 1 calc R U . . .
H11B H 0.284445 0.118937 0.357503 0.074 Uiso 1 1 calc R U . . .
H11C H 0.296345 0.267110 0.364922 0.074 Uiso 1 1 calc R U . . .
C12 C 0.4667(3) 0.1553(3) 0.45194(17) 0.0537(7) Uani 1 1 d . . . . .
H12A H 0.504240 0.223936 0.428679 0.080 Uiso 1 1 calc R U . . .
H12B H 0.485283 0.075943 0.431455 0.080 Uiso 1 1 calc R U . . .
H12C H 0.502960 0.154573 0.495476 0.080 Uiso 1 1 calc R U . . .
C13 C 0.2573(3) 0.0585(2) 0.48259(13) 0.0430(6) Uani 1 1 d . . . . .
H13A H 0.293613 0.047179 0.525721 0.065 Uiso 1 1 calc R U . . .
H13B H 0.273882 -0.015960 0.457513 0.065 Uiso 1 1 calc R U . . .
H13C H 0.165215 0.071567 0.483646 0.065 Uiso 1 1 calc R U . . .
C14 C 0.3193(3) 0.1738(2) 0.45229(12) 0.0379(5) Uani 1 1 d . . . . .
C15 C 0.1404(3) 0.6073(2) 0.58347(13) 0.0421(6) Uani 1 1 d . . . . .
C16 C 0.2302(4) 0.6615(3) 0.63720(16) 0.0586(8) Uani 1 1 d . . . . .
H16A H 0.247765 0.597383 0.669414 0.088 Uiso 1 1 calc R U . . .
H16B H 0.189139 0.733272 0.656319 0.088 Uiso 1 1 calc R U . . .
H16C H 0.310215 0.688201 0.619758 0.088 Uiso 1 1 calc R U . . .
C19 C -0.0253(9) 0.1001(11) 0.6280(3) 0.083(3) Uani 0.639(15) 1 d D . P A 1
H19A H -0.078361 0.168246 0.610533 0.125 Uiso 0.639(15) 1 calc R U P A 1
H19B H -0.075380 0.048419 0.655606 0.125 Uiso 0.639(15) 1 calc R U P A 1
H19C H 0.004554 0.048931 0.593455 0.125 Uiso 0.639(15) 1 calc R U P A 1
C17 C 0.0391(11) 0.2416(8) 0.7195(4) 0.089(3) Uani 0.639(15) 1 d D . P A 1
H17A H 0.111953 0.278716 0.743284 0.133 Uiso 0.639(15) 1 calc R U P A 1
H17B H -0.011282 0.192380 0.748046 0.133 Uiso 0.639(15) 1 calc R U P A 1
H17C H -0.014077 0.307995 0.700241 0.133 Uiso 0.639(15) 1 calc R U P A 1
C18 C 0.1759(7) 0.0580(11) 0.6971(7) 0.103(5) Uani 0.639(15) 1 d D . P A 1
H18A H 0.204744 -0.000083 0.665171 0.155 Uiso 0.639(15) 1 calc R U P A 1
H18B H 0.130039 0.011938 0.728704 0.155 Uiso 0.639(15) 1 calc R U P A 1
H18C H 0.249708 0.100007 0.717730 0.155 Uiso 0.639(15) 1 calc R U P A 1
C17A C 0.141(3) 0.180(2) 0.7351(5) 0.119(11) Uani 0.361(15) 1 d D . P A 2
H17D H 0.232140 0.159517 0.738843 0.178 Uiso 0.361(15) 1 calc R U P A 2
H17E H 0.095372 0.127967 0.764422 0.178 Uiso 0.361(15) 1 calc R U P A 2
H17F H 0.129153 0.268041 0.745262 0.178 Uiso 0.361(15) 1 calc R U P A 2
C19A C -0.0532(10) 0.1660(17) 0.6557(14) 0.103(8) Uani 0.361(15) 1 d D . P A 2
H19D H -0.079723 0.249313 0.668835 0.154 Uiso 0.361(15) 1 calc R U P A 2
H19E H -0.094910 0.102823 0.680904 0.154 Uiso 0.361(15) 1 calc R U P A 2
H19F H -0.077566 0.153719 0.610929 0.154 Uiso 0.361(15) 1 calc R U P A 2
C18A C 0.1305(18) 0.0136(10) 0.6550(9) 0.080(5) Uani 0.361(15) 1 d D . P A 2
H18D H 0.100489 -0.013378 0.612641 0.119 Uiso 0.361(15) 1 calc R U P A 2
H18E H 0.093402 -0.040038 0.686632 0.119 Uiso 0.361(15) 1 calc R U P A 2
H18F H 0.223526 0.007675 0.659085 0.119 Uiso 0.361(15) 1 calc R U P A 2

loop_
_atom_site_aniso_label
_atom_site_aniso_U_11
_atom_site_aniso_U_22
_atom_site_aniso_U_33
_atom_site_aniso_U_23
_atom_site_aniso_U_13
_atom_site_aniso_U_12
Mo1 0.03153(11) 0.02909(11) 0.02526(11) 0.00083(6) -0.00052(7) 0.00546(6)
C1 0.0402(12) 0.0435(13) 0.0330(11) 0.0044(10) 0.0005(9) 0.0051(10)
N1 0.0363(10) 0.0353(10) 0.0301(9) 0.0001(8) -0.0005(7) 0.0078(8)
N2 0.0377(10) 0.0305(9) 0.0340(9) -0.0003(8) -0.0017(8) 0.0056(8)
C2 0.0407(12) 0.0379(13) 0.0384(12) 0.0033(10) -0.0010(10) 0.0019(10)
N3 0.0459(11) 0.0362(11) 0.0314(10) 0.0014(8) 0.0022(8) 0.0046(9)
C3 0.0444(14) 0.0486(15) 0.0383(13) 0.0069(11) 0.0023(11) -0.0082(11)
N4 0.0426(11) 0.0386(11) 0.0335(10) -0.0044(8) -0.0041(9) 0.0096(8)
C4 0.0362(12) 0.0394(13) 0.0310(11) 0.0013(9) -0.0049(9) 0.0018(9)
C7 0.066(2) 0.105(3) 0.083(3) 0.038(2) -0.0258(19) -0.030(2)
C9 0.092(2) 0.0434(16) 0.0563(18) 0.0004(14) -0.0012(17) 0.0289(17)
C8 0.0494(16) 0.0508(17) 0.083(2) -0.0130(16) 0.0140(15) 0.0120(13)
C6 0.092(3) 0.059(2) 0.101(3) -0.0169(19) -0.054(3) 0.0324(19)
C5 0.072(2) 0.153(5) 0.0350(17) -0.0062(19) -0.0062(16) 0.028(2)
C11 0.0638(18) 0.0524(16) 0.0308(13) -0.0058(11) 0.0016(12) 0.0141(13)
C12 0.0425(15) 0.0552(17) 0.0638(19) -0.0072(14) 0.0074(13) 0.0151(12)
C13 0.0514(14) 0.0378(13) 0.0395(13) -0.0040(10) -0.0015(11) 0.0098(11)
C14 0.0392(13) 0.0412(14) 0.0330(12) -0.0034(9) 0.0007(10) 0.0137(10)
C15 0.0506(14) 0.0332(12) 0.0419(13) -0.0058(10) -0.0023(11) 0.0094(11)
C16 0.069(2) 0.0532(18) 0.0524(17) -0.0171(13) -0.0054(15) 0.0017(14)
C19 0.074(5) 0.111(7) 0.063(4) 0.007(4) -0.008(3) -0.048(5)
C17 0.127(8) 0.093(5) 0.052(4) -0.005(3) 0.050(5) -0.031(5)
C18 0.070(4) 0.096(7) 0.144(10) 0.088(8) -0.001(5) -0.008(4)
C17A 0.18(2) 0.130(18) 0.046(6) 0.012(7) 0.029(9) -0.083(17)
C19A 0.041(6) 0.090(11) 0.18(2) 0.045(12) 0.013(8) 0.006(6)
C18A 0.096(11) 0.048(6) 0.099(10) 0.037(6) 0.044(8) 0.013(6)

loop_
_atom_type_symbol
_atom_type_description
_atom_type_scat_dispersion_real
_atom_type_scat_dispersion_imag
_atom_type_scat_source
C C 0.0181 0.0091 'International Tables Vol C Tables 4.2.6.8 and 6.1.1.4'
H H 0.0000 0.0000 'International Tables Vol C Tables 4.2.6.8 and 6.1.1.4'
Mo Mo -0.0483 2.7339 'International Tables Vol C Tables 4.2.6.8 and 6.1.1.4'
N N 0.0311 0.0180 'International Tables Vol C Tables 4.2.6.8 and 6.1.1.4'

loop_
_exptl_crystal_face_index_h
_exptl_crystal_face_index_k
_exptl_crystal_face_index_l
_exptl_crystal_face_perp_dist
2 -2 1 0.0619
1 -2 -1 0.0764
-1 2 1 0.0738
-5 2 -7 0.0308
5 -2 7 0.0292
-3 -6 5 0.0657
3 6 -5 0.0846
6 2 3 0.0381
0 -5 9 0.0657
3 2 -12 0.1299
-2 -6 -5 0.0636

loop_
_geom_angle_atom_site_label_1
_geom_angle_atom_site_label_2
_geom_angle_atom_site_label_3
_geom_angle
_geom_angle_site_symmetry_1
_geom_angle_site_symmetry_3
_geom_angle_publ_flag
C1 Mo1 C2 32.41(8) . . ?
N1 Mo1 C1 33.41(9) . . ?
N1 Mo1 N2 85.75(8) . . ?
N1 Mo1 C2 62.99(8) . . ?
N2 Mo1 C1 62.66(8) . . ?
N2 Mo1 C2 33.05(8) . . ?
N3 Mo1 C1 143.14(9) . . ?
N3 Mo1 N1 113.79(9) . . ?
N3 Mo1 N2 112.96(9) . . ?
N3 Mo1 C2 142.41(9) . . ?
N3 Mo1 N4 113.85(10) . . ?
N4 Mo1 C1 99.38(9) . . ?
N4 Mo1 N1 112.95(9) . . ?
N4 Mo1 N2 114.60(9) . . ?
N4 Mo1 C2 100.08(9) . . ?
Mo1 C1 H1 144.2(16) . . ?
N1 C1 Mo1 53.87(12) . . ?
N1 C1 C2 119.8(2) . . ?
N1 C1 H1 122.2(16) . . ?
C2 C1 Mo1 73.99(15) . . ?
C2 C1 H1 117.6(17) . . ?
C1 N1 Mo1 92.71(15) . . ?
C1 N1 C14 120.7(2) . . ?
C14 N1 Mo1 136.99(16) . . ?
C2 N2 Mo1 93.11(14) . . ?
C2 N2 C15 122.0(2) . . ?
C15 N2 Mo1 136.67(16) . . ?
Mo1 C2 H2 142.3(18) . . ?
C1 C2 Mo1 73.60(15) . . ?
C1 C2 H2 122.4(17) . . ?
N2 C2 Mo1 53.84(12) . . ?
N2 C2 C1 119.5(2) . . ?
N2 C2 H2 117.6(17) . . ?
C3 N3 Mo1 166.17(18) . . ?
N3 C3 C19 107.5(3) . . ?
N3 C3 C17 106.9(3) . . ?
N3 C3 C18 110.8(4) . . ?
N3 C3 C17A 108.2(5) . . ?
N3 C3 C19A 112.7(7) . . ?
N3 C3 C18A 108.1(4) . . ?
C19 C3 C17 109.0(5) . . ?
C18 C3 C19 114.7(6) . . ?
C18 C3 C17 107.7(6) . . ?
C17A C3 C18A 102.4(10) . . ?
C19A C3 C17A 114.7(12) . . ?
C19A C3 C18A 110.1(9) . . ?
C4 N4 Mo1 161.07(19) . . ?
N4 C4 C7 109.8(2) . . ?
N4 C4 C6 108.3(2) . . ?
N4 C4 C5 109.7(2) . . ?
C7 C4 C6 109.9(3) . . ?
C5 C4 C7 108.7(3) . . ?
C5 C4 C6 110.5(3) . . ?
C4 C7 H7A 109.5 . . ?
C4 C7 H7B 109.5 . . ?
C4 C7 H7C 109.5 . . ?
H7A C7 H7B 109.5 . . ?
H7A C7 H7C 109.5 . . ?
H7B C7 H7C 109.5 . . ?
H9A C9 H9B 109.5 . . ?
H9A C9 H9C 109.5 . . ?
H9B C9 H9C 109.5 . . ?
C15 C9 H9A 109.5 . . ?
C15 C9 H9B 109.5 . . ?
C15 C9 H9C 109.5 . . ?
H8A C8 H8B 109.5 . . ?
H8A C8 H8C 109.5 . . ?
H8B C8 H8C 109.5 . . ?
C15 C8 H8A 109.5 . . ?
C15 C8 H8B 109.5 . . ?
C15 C8 H8C 109.5 . . ?
C4 C6 H6A 109.5 . . ?
C4 C6 H6B 109.5 . . ?
C4 C6 H6C 109.5 . . ?
H6A C6 H6B 109.5 . . ?
H6A C6 H6C 109.5 . . ?
H6B C6 H6C 109.5 . . ?
C4 C5 H5A 109.5 . . ?
C4 C5 H5B 109.5 . . ?
C4 C5 H5C 109.5 . . ?
H5A C5 H5B 109.5 . . ?
H5A C5 H5C 109.5 . . ?
H5B C5 H5C 109.5 . . ?
H11A C11 H11B 109.5 . . ?
H11A C11 H11C 109.5 . . ?
H11B C11 H11C 109.5 . . ?
C14 C11 H11A 109.5 . . ?
C14 C11 H11B 109.5 . . ?
C14 C11 H11C 109.5 . . ?
H12A C12 H12B 109.5 . . ?
H12A C12 H12C 109.5 . . ?
H12B C12 H12C 109.5 . . ?
C14 C12 H12A 109.5 . . ?
C14 C12 H12B 109.5 . . ?
C14 C12 H12C 109.5 . . ?
H13A C13 H13B 109.5 . . ?
H13A C13 H13C 109.5 . . ?
H13B C13 H13C 109.5 . . ?
C14 C13 H13A 109.5 . . ?
C14 C13 H13B 109.5 . . ?
C14 C13 H13C 109.5 . . ?
N1 C14 C11 109.40(19) . . ?
N1 C14 C12 110.8(2) . . ?
N1 C14 C13 107.3(2) . . ?
C12 C14 C11 110.1(2) . . ?
C13 C14 C11 109.3(2) . . ?
C13 C14 C12 109.8(2) . . ?
N2 C15 C9 110.6(2) . . ?
N2 C15 C8 106.3(2) . . ?
N2 C15 C16 109.4(2) . . ?
C9 C15 C8 109.2(3) . . ?
C16 C15 C9 111.3(3) . . ?
C16 C15 C8 109.9(3) . . ?
C15 C16 H16A 109.5 . . ?
C15 C16 H16B 109.5 . . ?
C15 C16 H16C 109.5 . . ?
H16A C16 H16B 109.5 . . ?
H16A C16 H16C 109.5 . . ?
H16B C16 H16C 109.5 . . ?
C3 C19 H19A 109.5 . . ?
C3 C19 H19B 109.5 . . ?
C3 C19 H19C 109.5 . . ?
H19A C19 H19B 109.5 . . ?
H19A C19 H19C 109.5 . . ?
H19B C19 H19C 109.5 . . ?
C3 C17 H17A 109.5 . . ?
C3 C17 H17B 109.5 . . ?
C3 C17 H17C 109.5 . . ?
H17A C17 H17B 109.5 . . ?
H17A C17 H17C 109.5 . . ?
H17B C17 H17C 109.5 . . ?
C3 C18 H18A 109.5 . . ?
C3 C18 H18B 109.5 . . ?
C3 C18 H18C 109.5 . . ?
H18A C18 H18B 109.5 . . ?
H18A C18 H18C 109.5 . . ?
H18B C18 H18C 109.5 . . ?
C3 C17A H17D 109.5 . . ?
C3 C17A H17E 109.5 . . ?
C3 C17A H17F 109.5 . . ?
H17D C17A H17E 109.5 . . ?
H17D C17A H17F 109.5 . . ?
H17E C17A H17F 109.5 . . ?
C3 C19A H19D 109.5 . . ?
C3 C19A H19E 109.5 . . ?
C3 C19A H19F 109.5 . . ?
H19D C19A H19E 109.5 . . ?
H19D C19A H19F 109.5 . . ?
H19E C19A H19F 109.5 . . ?
C3 C18A H18D 109.5 . . ?
C3 C18A H18E 109.5 . . ?
C3 C18A H18F 109.5 . . ?
H18D C18A H18E 109.5 . . ?
H18D C18A H18F 109.5 . . ?
H18E C18A H18F 109.5 . . ?

loop_
_geom_bond_atom_site_label_1
_geom_bond_atom_site_label_2
_geom_bond_distance
_geom_bond_site_symmetry_2
_geom_bond_publ_flag
Mo1 C1 2.492(2) . ?
Mo1 N1 2.0154(19) . ?
Mo1 N2 2.0192(19) . ?
Mo1 C2 2.497(3) . ?
Mo1 N3 1.744(2) . ?
Mo1 N4 1.759(2) . ?
C1 N1 1.374(3) . ?
C1 C2 1.392(4) . ?
C1 H1 1.07(3) . ?
N1 C14 1.464(3) . ?
N2 C2 1.364(3) . ?
N2 C15 1.477(3) . ?
C2 H2 1.03(3) . ?
N3 C3 1.449(3) . ?
C3 C19 1.487(6) . ?
C3 C17 1.551(7) . ?
C3 C18 1.479(7) . ?
C3 C17A 1.535(12) . ?
C3 C19A 1.469(11) . ?
C3 C18A 1.556(10) . ?
N4 C4 1.457(3) . ?
C4 C7 1.511(4) . ?
C4 C6 1.512(4) . ?
C4 C5 1.504(4) . ?
C7 H7A 0.9600 . ?
C7 H7B 0.9600 . ?
C7 H7C 0.9600 . ?
C9 H9A 0.9600 . ?
C9 H9B 0.9600 . ?
C9 H9C 0.9600 . ?
C9 C15 1.524(4) . ?
C8 H8A 0.9600 . ?
C8 H8B 0.9600 . ?
C8 H8C 0.9600 . ?
C8 C15 1.527(4) . ?
C6 H6A 0.9600 . ?
C6 H6B 0.9600 . ?
C6 H6C 0.9600 . ?
C5 H5A 0.9600 . ?
C5 H5B 0.9600 . ?
C5 H5C 0.9600 . ?
C11 H11A 0.9600 . ?
C11 H11B 0.9600 . ?
C11 H11C 0.9600 . ?
C11 C14 1.536(4) . ?
C12 H12A 0.9600 . ?
C12 H12B 0.9600 . ?
C12 H12C 0.9600 . ?
C12 C14 1.532(4) . ?
C13 H13A 0.9600 . ?
C13 H13B 0.9600 . ?
C13 H13C 0.9600 . ?
C13 C14 1.521(4) . ?
C15 C16 1.522(4) . ?
C16 H16A 0.9600 . ?
C16 H16B 0.9600 . ?
C16 H16C 0.9600 . ?
C19 H19A 0.9600 . ?
C19 H19B 0.9600 . ?
C19 H19C 0.9600 . ?
C17 H17A 0.9600 . ?
C17 H17B 0.9600 . ?
C17 H17C 0.9600 . ?
C18 H18A 0.9600 . ?
C18 H18B 0.9600 . ?
C18 H18C 0.9600 . ?
C17A H17D 0.9600 . ?
C17A H17E 0.9600 . ?
C17A H17F 0.9600 . ?
C19A H19D 0.9600 . ?
C19A H19E 0.9600 . ?
C19A H19F 0.9600 . ?
C18A H18D 0.9600 . ?
C18A H18E 0.9600 . ?
C18A H18F 0.9600 . ?

loop_
_geom_torsion_atom_site_label_1
_geom_torsion_atom_site_label_2
_geom_torsion_atom_site_label_3
_geom_torsion_atom_site_label_4
_geom_torsion
_geom_torsion_site_symmetry_1
_geom_torsion_site_symmetry_2
_geom_torsion_site_symmetry_3
_geom_torsion_site_symmetry_4
_geom_torsion_publ_flag
Mo1 C1 N1 C14 -151.5(2) . . . . ?
Mo1 C1 C2 N2 -29.3(2) . . . . ?
Mo1 N1 C14 C11 158.1(2) . . . . ?
Mo1 N1 C14 C12 -80.3(3) . . . . ?
Mo1 N1 C14 C13 39.6(3) . . . . ?
Mo1 N2 C2 C1 35.5(2) . . . . ?
Mo1 N2 C15 C9 -178.2(2) . . . . ?
Mo1 N2 C15 C8 -59.8(3) . . . . ?
Mo1 N2 C15 C16 58.8(3) . . . . ?
Mo1 N3 C3 C19 -160.8(9) . . . . ?
Mo1 N3 C3 C17 82.3(10) . . . . ?
Mo1 N3 C3 C18 -34.8(11) . . . . ?
Mo1 N3 C3 C17A 31.4(16) . . . . ?
Mo1 N3 C3 C19A 159.3(14) . . . . ?
Mo1 N3 C3 C18A -78.8(12) . . . . ?
Mo1 N4 C4 C7 -169.4(5) . . . . ?
Mo1 N4 C4 C6 70.6(6) . . . . ?
Mo1 N4 C4 C5 -50.1(6) . . . . ?
C1 Mo1 N3 C3 153.0(7) . . . . ?
C1 Mo1 N4 C4 -160.0(5) . . . . ?
C1 N1 C14 C11 -66.2(3) . . . . ?
C1 N1 C14 C12 55.4(3) . . . . ?
C1 N1 C14 C13 175.3(2) . . . . ?
N1 Mo1 N3 C3 131.9(8) . . . . ?
N1 Mo1 N4 C4 -128.1(5) . . . . ?
N1 C1 C2 Mo1 29.46(19) . . . . ?
N1 C1 C2 N2 0.2(4) . . . . ?
N2 Mo1 N3 C3 -132.5(8) . . . . ?
N2 Mo1 N4 C4 135.8(5) . . . . ?
C2 Mo1 N3 C3 -152.1(7) . . . . ?
C2 Mo1 N4 C4 167.1(5) . . . . ?
C2 C1 N1 Mo1 -35.8(2) . . . . ?
C2 C1 N1 C14 172.7(2) . . . . ?
C2 N2 C15 C9 42.7(3) . . . . ?
C2 N2 C15 C8 161.1(2) . . . . ?
C2 N2 C15 C16 -80.2(3) . . . . ?
N3 Mo1 N4 C4 3.6(6) . . . . ?
N4 Mo1 N3 C3 0.5(8) . . . . ?
C15 N2 C2 Mo1 153.2(2) . . . . ?
C15 N2 C2 C1 -171.3(2) . . . . ?

loop_
_exptl_oxdiff_crystal_face_indexfrac_h
_exptl_oxdiff_crystal_face_indexfrac_k
_exptl_oxdiff_crystal_face_indexfrac_l
_exptl_oxdiff_crystal_face_x
_exptl_oxdiff_crystal_face_y
_exptl_oxdiff_crystal_face_z
2.0017 -1.9974 1.0001 0.0560 0.3037 -0.2969
1.0017 -1.9987 -0.9988 -0.1273 0.2316 -0.2072
-1.0017 1.9987 0.9988 0.1273 -0.2316 0.2072
-5.3737 1.5907 -6.8038 -0.6528 -0.5590 0.5113
5.3016 -1.7187 6.9103 0.6437 0.5513 -0.5308
-2.6745 -5.7226 5.2366 -0.3385 -0.2881 -0.8958
2.6968 5.7179 -5.2109 0.3412 0.2904 0.8940
6.1936 1.6704 3.2040 0.7597 0.6496 0.0294
0.0064 -4.9944 8.9991 0.1197 -0.0754 -0.9816
2.9955 1.9967 -11.9972 -0.2800 0.6604 0.7238
-1.9940 -5.9998 -4.9942 -0.8636 0.1045 -0.5068
